data_7239248
loop_
_publ_author_name
'Shankar, Krapa'
'Das, Babulal'
'Baruah, Jubaraj B.'

_publ_section_title
;
 Organic cations controlling the nuclearity of copper(ii)
 2,5-pyridinedicarboxylates
;
_journal_issue 48
_journal_name_full 'RSC Advances'
_journal_page_first 26220
_journal_paper_doi 10.1039/c3ra44008g
_journal_volume 3
_journal_year 2013
_chemical_formula_sum 'C32 H24 Cu N6 O12'
_chemical_formula_weight 748.11
_space_group_IT_number 2
_space_group_name_Hall '-P 1'
_space_group_name_H-M_alt 'P -1'
_symmetry_cell_setting triclinic
_symmetry_space_group_name_H-M 'P -1'
_atom_sites_solution_hydrogens geom
_atom_sites_solution_primary direct
_atom_sites_solution_secondary difmap
_audit_creation_method SHELXL-97
_cell_angle_alpha 65.544(9)
_cell_angle_beta 79.053(6)
_cell_angle_gamma 77.697(6)
_cell_formula_units_Z 1
_cell_length_a 6.6726(4)
_cell_length_b 10.7950(10)
_cell_length_c 12.0764(10)
_cell_measurement_temperature 296(2)
_cell_volume 768.57(12)
_computing_cell_refinement 'Bruker SMART'
_computing_data_collection 'Bruker SMART'
_computing_data_reduction 'Bruker SAINT'
_computing_molecular_graphics 'Bruker SHELXTL'
_computing_publication_material 'Bruker SHELXTL'
_computing_structure_refinement 'SHELXL-97 (Sheldrick, 1997)'
_computing_structure_solution 'SHELXS-97 (Sheldrick, 1990)'
_diffrn_ambient_temperature 296(2)
_diffrn_measured_fraction_theta_full 0.999
_diffrn_measured_fraction_theta_max 0.999
_diffrn_measurement_device_type 'CCD area detector'
_diffrn_measurement_method 'phi and omega scans'
_diffrn_radiation_monochromator graphite
_diffrn_radiation_source 'fine-focus sealed tube'
_diffrn_radiation_type MoK\a
_diffrn_radiation_wavelength 0.71073
_diffrn_reflns_av_R_equivalents 0.0356
_diffrn_reflns_av_sigmaI/netI 0.0666
_diffrn_reflns_limit_h_max 7
_diffrn_reflns_limit_h_min -7
_diffrn_reflns_limit_k_max 12
_diffrn_reflns_limit_k_min -11
_diffrn_reflns_limit_l_max 14
_diffrn_reflns_limit_l_min -12
_diffrn_reflns_number 4952
_diffrn_reflns_theta_full 25.00
_diffrn_reflns_theta_max 25.00
_diffrn_reflns_theta_min 3.15
_exptl_absorpt_coefficient_mu 0.790
_exptl_absorpt_correction_type none
_exptl_crystal_colour red
_exptl_crystal_density_diffrn 1.616
_exptl_crystal_density_method 'not measured'
_exptl_crystal_description blocks
_exptl_crystal_F_000 383
_exptl_crystal_size_max 0.35
_exptl_crystal_size_mid 0.24
_exptl_crystal_size_min 0.20
_refine_diff_density_max 0.703
_refine_diff_density_min -0.835
_refine_diff_density_rms 0.105
_refine_ls_extinction_method none
_refine_ls_goodness_of_fit_ref 0.922
_refine_ls_hydrogen_treatment mixed
_refine_ls_matrix_type full
_refine_ls_number_parameters 244
_refine_ls_number_reflns 2699
_refine_ls_number_restraints 1
_refine_ls_restrained_S_all 0.922
_refine_ls_R_factor_all 0.0780
_refine_ls_R_factor_gt 0.0628
_refine_ls_shift/su_max 0.000
_refine_ls_shift/su_mean 0.000
_refine_ls_structure_factor_coef Fsqd
_refine_ls_weighting_details 'calc w=1/[\s^2^(Fo^2^)+(0.1356P)^2^+1.1637P] where P=(Fo^2^+2Fc^2^)/3'
_refine_ls_weighting_scheme calc
_refine_ls_wR_factor_gt 0.1779
_refine_ls_wR_factor_ref 0.1964
_reflns_number_gt 2175
_reflns_number_total 2699
_reflns_threshold_expression >2sigma(I)
_cod_data_source_file c3ra44008g.txt
_cod_data_source_block 25pdccuaq
_cod_depositor_comments
;
The following automatic conversions were performed:

data item '_symmetry_cell_setting' value 'Triclinic' was changed to
'triclinic' in accordance with the
/home/saulius/struct/COD-crude-data/automatic-downloads/DataCite-retrospective/RSC/depositions/lib/dictionaries/cif_core.dic
dictionary named 'cif_core.dic' version 2.4.2 last updated on
2011-04-26.

Automatic conversion script
Id: cif_fix_values 6909 2019-04-08 15:41:33Z antanas 
;
_cod_original_cell_volume 768.56(11)
_cod_original_sg_symbol_H-M P-1
_cod_database_code 7239248

loop_
_symmetry_equiv_pos_as_xyz
'x, y, z'
'-x, -y, -z'

loop_
_atom_site_label
_atom_site_type_symbol
_atom_site_fract_x
_atom_site_fract_y
_atom_site_fract_z
_atom_site_U_iso_or_equiv
_atom_site_adp_type
_atom_site_occupancy
_atom_site_symmetry_multiplicity
_atom_site_calc_flag
_atom_site_refinement_flags
C1 C 0.5486(7) 0.4955(4) 0.2703(4) 0.0255(9) Uani 1 1 d .
C2 C 0.7522(7) 0.4264(5) 0.3195(4) 0.0269(10) Uani 1 1 d .
C3 C 0.9201(7) 0.3782(6) 0.2550(4) 0.0344(11) Uani 1 1 d .
H3 H 0.9110 0.3841 0.1770 0.041 Uiso 1 1 calc R
C4 C 1.1033(7) 0.3206(5) 0.3074(4) 0.0326(11) Uani 1 1 d .
H4 H 1.2177 0.2868 0.2650 0.039 Uiso 1 1 calc R
C5 C 1.1149(6) 0.3136(4) 0.4232(4) 0.0249(9) Uani 1 1 d .
C6 C 0.9392(7) 0.3646(5) 0.4831(4) 0.0257(9) Uani 1 1 d .
H6 H 0.9448 0.3605 0.5609 0.031 Uiso 1 1 calc R
C7 C 1.3115(7) 0.2518(5) 0.4842(4) 0.0267(10) Uani 1 1 d .
C8 C 0.6310(8) 0.0822(7) 0.2170(5) 0.0439(14) Uani 1 1 d .
H8 H 0.5961 0.0898 0.2925 0.053 Uiso 1 1 calc R
C9 C 0.6303(7) 0.2002(6) 0.1112(5) 0.0412(13) Uani 1 1 d .
H9 H 0.5986 0.2867 0.1150 0.049 Uiso 1 1 calc R
C10 C 0.6774(7) 0.1874(5) -0.0002(5) 0.0359(11) Uani 1 1 d .
H10 H 0.6748 0.2659 -0.0723 0.043 Uiso 1 1 calc R
C11 C 0.7296(6) 0.0565(5) -0.0058(4) 0.0267(10) Uani 1 1 d .
C12 C 0.7793(7) 0.0350(5) -0.1182(4) 0.0311(10) Uani 1 1 d .
C13 C 0.8311(7) -0.0988(5) -0.1111(4) 0.0330(11) Uani 1 1 d .
H13 H 0.8640 -0.1142 -0.1832 0.040 Uiso 1 1 calc R
C14 C 0.8356(7) -0.2112(6) 0.0005(5) 0.0367(11) Uani 1 1 d .
H14 H 0.8734 -0.2994 0.0009 0.044 Uiso 1 1 calc R
C15 C 0.7861(7) -0.1958(5) 0.1093(4) 0.0341(11) Uani 1 1 d .
H15 H 0.7877 -0.2715 0.1835 0.041 Uiso 1 1 calc R
C16 C 0.7325(6) -0.0606(5) 0.1048(4) 0.0288(10) Uani 1 1 d .
Cu1 Cu 0.5000 0.5000 0.5000 0.0307(3) Uani 1 2 d S
H3A H 0.808(10) 0.132(7) -0.306(6) 0.07(2) Uiso 1 1 d .
H3B H 0.699(11) 0.229(8) -0.232(6) 0.08(2) Uiso 1 1 d .
H2N H 0.681(11) -0.126(4) 0.281(4) 0.07(2) Uiso 1 1 d D
N1 N 0.7619(5) 0.4195(4) 0.4325(3) 0.0248(8) Uani 1 1 d .
N2 N 0.6800(6) -0.0407(5) 0.2132(4) 0.0340(9) Uani 1 1 d D
N3 N 0.7773(7) 0.1442(5) -0.2298(4) 0.0420(11) Uani 1 1 d .
O1 O 0.4175(5) 0.5466(3) 0.3389(3) 0.0310(7) Uani 1 1 d .
O2 O 0.5214(5) 0.5026(4) 0.1705(3) 0.0385(9) Uani 1 1 d .
O3 O 1.3204(5) 0.2729(4) 0.5780(3) 0.0354(8) Uani 1 1 d .
O4 O 1.4487(6) 0.1873(5) 0.4362(4) 0.0568(12) Uani 1 1 d .
O5 O 0.7952(6) 0.0468(5) 0.5623(4) 0.0588(11) Uani 1 1 d .
O6 O 0.7751(16) 0.5026(12) 0.9658(10) 0.180(4) Uani 1 1 d .

loop_
_atom_site_aniso_label
_atom_site_aniso_U_11
_atom_site_aniso_U_22
_atom_site_aniso_U_33
_atom_site_aniso_U_23
_atom_site_aniso_U_13
_atom_site_aniso_U_12
C1 0.032(2) 0.018(2) 0.026(2) -0.0074(18) -0.0052(18) -0.0043(17)
C2 0.030(2) 0.027(2) 0.027(2) -0.0130(19) -0.0036(18) -0.0047(18)
C3 0.032(2) 0.051(3) 0.025(2) -0.021(2) -0.0038(18) -0.002(2)
C4 0.027(2) 0.041(3) 0.031(2) -0.020(2) 0.0027(18) 0.000(2)
C5 0.028(2) 0.020(2) 0.025(2) -0.0082(18) -0.0004(17) -0.0063(17)
C6 0.030(2) 0.027(2) 0.022(2) -0.0104(19) -0.0027(17) -0.0090(18)
C7 0.030(2) 0.023(2) 0.023(2) -0.0050(18) -0.0041(17) -0.0042(18)
C8 0.035(3) 0.066(4) 0.044(3) -0.036(3) -0.007(2) -0.002(3)
C9 0.032(3) 0.047(3) 0.054(3) -0.032(3) -0.005(2) 0.001(2)
C10 0.023(2) 0.034(3) 0.045(3) -0.011(2) -0.0042(19) -0.0029(19)
C11 0.015(2) 0.035(3) 0.032(2) -0.014(2) -0.0025(16) -0.0039(17)
C12 0.022(2) 0.037(3) 0.034(2) -0.012(2) -0.0045(18) -0.0053(19)
C13 0.026(2) 0.044(3) 0.033(2) -0.021(2) -0.0009(18) -0.004(2)
C14 0.027(2) 0.038(3) 0.050(3) -0.023(2) -0.003(2) -0.004(2)
C15 0.037(3) 0.030(3) 0.032(3) -0.007(2) -0.005(2) -0.006(2)
C16 0.019(2) 0.040(3) 0.029(2) -0.016(2) -0.0036(17) -0.0030(18)
Cu1 0.0255(5) 0.0404(6) 0.0271(5) -0.0179(4) -0.0055(3) 0.0056(3)
N1 0.0252(18) 0.025(2) 0.0251(18) -0.0112(16) -0.0031(14) -0.0030(15)
N2 0.030(2) 0.044(3) 0.029(2) -0.015(2) -0.0048(16) -0.0045(18)
N3 0.048(3) 0.043(3) 0.027(2) -0.007(2) -0.0043(18) -0.004(2)
O1 0.0269(16) 0.0374(19) 0.0303(16) -0.0176(15) -0.0070(13) 0.0043(14)
O2 0.0401(19) 0.045(2) 0.0305(18) -0.0168(16) -0.0118(14) 0.0044(16)
O3 0.0350(18) 0.043(2) 0.0280(17) -0.0138(15) -0.0095(13) -0.0001(15)
O4 0.044(2) 0.079(3) 0.056(2) -0.046(2) -0.0231(18) 0.030(2)
O5 0.050(2) 0.063(3) 0.054(2) -0.019(2) -0.0055(19) 0.001(2)
O6 0.165(9) 0.192(11) 0.188(9) -0.073(8) -0.035(7) -0.029(8)

loop_
_atom_type_symbol
_atom_type_description
_atom_type_scat_dispersion_real
_atom_type_scat_dispersion_imag
_atom_type_scat_source
C C 0.0033 0.0016 'International Tables Vol C Tables 4.2.6.8 and 6.1.1.4'
H H 0.0000 0.0000 'International Tables Vol C Tables 4.2.6.8 and 6.1.1.4'
N N 0.0061 0.0033 'International Tables Vol C Tables 4.2.6.8 and 6.1.1.4'
O O 0.0106 0.0060 'International Tables Vol C Tables 4.2.6.8 and 6.1.1.4'
Cu Cu 0.3201 1.2651 'International Tables Vol C Tables 4.2.6.8 and 6.1.1.4'

loop_
_geom_angle_atom_site_label_1
_geom_angle_atom_site_label_2
_geom_angle_atom_site_label_3
_geom_angle
_geom_angle_site_symmetry_1
_geom_angle_site_symmetry_3
O2 C1 O1 125.4(4) . .
O2 C1 C2 119.7(4) . .
O1 C1 C2 114.9(4) . .
N1 C2 C3 121.4(4) . .
N1 C2 C1 114.5(4) . .
C3 C2 C1 124.0(4) . .
C2 C3 C4 119.3(4) . .
C2 C3 H3 120.3 . .
C4 C3 H3 120.3 . .
C5 C4 C3 119.6(4) . .
C5 C4 H4 120.2 . .
C3 C4 H4 120.2 . .
C4 C5 C6 117.9(4) . .
C4 C5 C7 121.6(4) . .
C6 C5 C7 120.5(4) . .
N1 C6 C5 122.3(4) . .
N1 C6 H6 118.8 . .
C5 C6 H6 118.8 . .
O4 C7 O3 126.2(4) . .
O4 C7 C5 116.9(4) . .
O3 C7 C5 116.9(4) . .
N2 C8 C9 121.3(5) . .
N2 C8 H8 119.3 . .
C9 C8 H8 119.3 . .
C10 C9 C8 118.7(5) . .
C10 C9 H9 120.6 . .
C8 C9 H9 120.6 . .
C9 C10 C11 120.6(5) . .
C9 C10 H10 119.7 . .
C11 C10 H10 119.7 . .
C16 C11 C10 118.5(4) . .
C16 C11 C12 117.7(4) . .
C10 C11 C12 123.8(4) . .
N3 C12 C13 120.8(4) . .
N3 C12 C11 121.1(5) . .
C13 C12 C11 118.1(4) . .
C12 C13 C14 122.0(4) . .
C12 C13 H13 119.0 . .
C14 C13 H13 119.0 . .
C15 C14 C13 121.9(5) . .
C15 C14 H14 119.0 . .
C13 C14 H14 119.0 . .
C14 C15 C16 117.3(4) . .
C14 C15 H15 121.4 . .
C16 C15 H15 121.4 . .
N2 C16 C15 119.0(4) . .
N2 C16 C11 118.0(4) . .
C15 C16 C11 123.0(4) . .
O1 Cu1 O1 180.000(1) 2_666 .
O1 Cu1 N1 83.33(13) 2_666 2_666
O1 Cu1 N1 96.67(13) . 2_666
O1 Cu1 N1 96.67(13) 2_666 .
O1 Cu1 N1 83.33(13) . .
N1 Cu1 N1 180.000(1) 2_666 .
C6 N1 C2 119.4(4) . .
C6 N1 Cu1 128.5(3) . .
C2 N1 Cu1 112.1(3) . .
C8 N2 C16 122.9(4) . .
C8 N2 H2N 126(4) . .
C16 N2 H2N 111(4) . .
C12 N3 H3A 122(4) . .
C12 N3 H3B 118(4) . .
H3A N3 H3B 117(6) . .
C1 O1 Cu1 114.6(3) . .

loop_
_geom_bond_atom_site_label_1
_geom_bond_atom_site_label_2
_geom_bond_distance
_geom_bond_site_symmetry_2
C1 O2 1.222(5) .
C1 O1 1.286(5) .
C1 C2 1.504(6) .
C2 N1 1.349(5) .
C2 C3 1.374(6) .
C3 C4 1.388(7) .
C3 H3 0.9300 .
C4 C5 1.386(6) .
C4 H4 0.9300 .
C5 C6 1.389(6) .
C5 C7 1.515(6) .
C6 N1 1.342(6) .
C6 H6 0.9300 .
C7 O4 1.233(6) .
C7 O3 1.259(5) .
C8 N2 1.315(7) .
C8 C9 1.381(8) .
C8 H8 0.9300 .
C9 C10 1.379(7) .
C9 H9 0.9300 .
C10 C11 1.409(7) .
C10 H10 0.9300 .
C11 C16 1.408(6) .
C11 C12 1.437(6) .
C12 N3 1.375(6) .
C12 C13 1.381(7) .
C13 C14 1.392(7) .
C13 H13 0.9300 .
C14 C15 1.362(7) .
C14 H14 0.9300 .
C15 C16 1.406(7) .
C15 H15 0.9300 .
C16 N2 1.382(6) .
Cu1 O1 1.955(3) 2_666
Cu1 O1 1.955(3) .
Cu1 N1 1.968(3) 2_666
Cu1 N1 1.968(3) .
N2 H2N 0.95(2) .
N3 H3A 0.97(7) .
N3 H3B 0.94(8) .

loop_
_geom_torsion_atom_site_label_1
_geom_torsion_atom_site_label_2
_geom_torsion_atom_site_label_3
_geom_torsion_atom_site_label_4
_geom_torsion
_geom_torsion_site_symmetry_1
O2 C1 C2 N1 -177.4(4) .
O1 C1 C2 N1 4.6(6) .
O2 C1 C2 C3 5.1(7) .
O1 C1 C2 C3 -172.9(4) .
N1 C2 C3 C4 0.3(8) .
C1 C2 C3 C4 177.6(4) .
C2 C3 C4 C5 -0.6(8) .
C3 C4 C5 C6 0.5(7) .
C3 C4 C5 C7 -179.9(4) .
C4 C5 C6 N1 -0.1(7) .
C7 C5 C6 N1 -179.7(4) .
C4 C5 C7 O4 -12.0(7) .
C6 C5 C7 O4 167.6(5) .
C4 C5 C7 O3 167.0(4) .
C6 C5 C7 O3 -13.4(6) .
N2 C8 C9 C10 1.5(8) .
C8 C9 C10 C11 -1.3(7) .
C9 C10 C11 C16 0.0(6) .
C9 C10 C11 C12 179.6(4) .
C16 C11 C12 N3 179.2(4) .
C10 C11 C12 N3 -0.4(7) .
C16 C11 C12 C13 -1.4(6) .
C10 C11 C12 C13 179.0(4) .
N3 C12 C13 C14 179.6(4) .
C11 C12 C13 C14 0.2(6) .
C12 C13 C14 C15 1.0(7) .
C13 C14 C15 C16 -0.9(7) .
C14 C15 C16 N2 179.6(4) .
C14 C15 C16 C11 -0.4(7) .
C10 C11 C16 N2 1.2(6) .
C12 C11 C16 N2 -178.4(4) .
C10 C11 C16 C15 -178.8(4) .
C12 C11 C16 C15 1.5(6) .
C5 C6 N1 C2 -0.2(6) .
C5 C6 N1 Cu1 -178.6(3) .
C3 C2 N1 C6 0.1(7) .
C1 C2 N1 C6 -177.5(4) .
C3 C2 N1 Cu1 178.8(4) .
C1 C2 N1 Cu1 1.2(5) .
O1 Cu1 N1 C6 -5.7(4) 2_666
O1 Cu1 N1 C6 174.3(4) .
N1 Cu1 N1 C6 -152(100) 2_666
O1 Cu1 N1 C2 175.8(3) 2_666
O1 Cu1 N1 C2 -4.2(3) .
N1 Cu1 N1 C2 30(100) 2_666
C9 C8 N2 C16 -0.3(7) .
C15 C16 N2 C8 179.0(4) .
C11 C16 N2 C8 -1.1(6) .
O2 C1 O1 Cu1 174.0(4) .
C2 C1 O1 Cu1 -8.1(5) .
O1 Cu1 O1 C1 -104(100) 2_666
N1 Cu1 O1 C1 -172.9(3) 2_666
N1 Cu1 O1 C1 7.1(3) .
